data_4085968
loop_
_publ_author_name
'Krogman, Jeremy P.'
'Foxman, Bruce M.'
'Thomas, Christine M.'

_publ_section_title
;
 Formation and Subsequent Reactivity of a N2-Stabilized Cobalt--Hydride
 Complex
;
_journal_issue 13
_journal_name_full Organometallics
_journal_page_first 3159
_journal_paper_doi 10.1021/acs.organomet.5b00182
_journal_volume 34
_journal_year 2015
_chemical_formula_moiety 'C77 H104 Co1 N4 O1 P3 Si1 Zr1'
_chemical_formula_sum 'C77 H104 Co N4 O P3 Si Zr'
_chemical_formula_weight 1372.86
_space_group_IT_number 14
_symmetry_cell_setting monoclinic
_symmetry_space_group_name_Hall '-P 2ybc'
_symmetry_space_group_name_H-M 'P 1 21/c 1'
_atom_sites_solution_hydrogens difmap
_atom_sites_solution_primary direct
_audit_creation_date 2014-02-18
_audit_creation_method CRYSTALS_ver_14.52
_cell_angle_alpha 90
_cell_angle_beta 104.902(3)
_cell_angle_gamma 90
_cell_formula_units_Z 4
_cell_length_a 12.8701(7)
_cell_length_b 23.4332(12)
_cell_length_c 24.7100(13)
_cell_measurement_reflns_used 9923
_cell_measurement_temperature 120
_cell_measurement_theta_max 30
_cell_measurement_theta_min 3
_cell_volume 7201.6(7)
_computing_cell_refinement 'Apex2 (Bruker AXS, 2006)'
_computing_data_collection 'Apex2 (Bruker AXS, 2006)'
_computing_data_reduction 'Apex2 (Bruker AXS, 2006)'
_computing_molecular_graphics 'CAMERON (Watkin et al., 1996)'
_computing_publication_material 'CRYSTALS (Betteridge et al., 2003)'
_computing_structure_refinement 'CRYSTALS (Betteridge et al., 2003)'
_computing_structure_solution 'SIR92 (Altomare et al., 1994)'
_diffrn_ambient_temperature 120
_diffrn_measured_fraction_theta_full 0.997
_diffrn_measured_fraction_theta_max 0.997
_diffrn_measurement_device Area
_diffrn_measurement_device_type 'Bruker Kappa Apex2'
_diffrn_measurement_method '\f & \w scans'
_diffrn_radiation_monochromator graphite
_diffrn_radiation_type 'Mo K\a'
_diffrn_radiation_wavelength 0.71073
_diffrn_reflns_av_R_equivalents 0.049
_diffrn_reflns_limit_h_max 18
_diffrn_reflns_limit_h_min -18
_diffrn_reflns_limit_k_max 32
_diffrn_reflns_limit_k_min -32
_diffrn_reflns_limit_l_max 34
_diffrn_reflns_limit_l_min -34
_diffrn_reflns_number 95392
_diffrn_reflns_theta_full 30.020
_diffrn_reflns_theta_max 30.020
_diffrn_reflns_theta_min 1.217
_diffrn_standards_number 0
_exptl_absorpt_coefficient_mu 0.504
_exptl_absorpt_correction_T_max 0.92
_exptl_absorpt_correction_T_min 0.87
_exptl_absorpt_correction_type numerical
_exptl_absorpt_process_details
; 
 Analytical Absorption (De Meulenaer & Tompa, 1965) 
;
_exptl_crystal_colour orange
_exptl_crystal_density_diffrn 1.266
_exptl_crystal_density_method 'not measured'
_exptl_crystal_description prism
_exptl_crystal_F_000 2912
_exptl_crystal_size_max 0.490
_exptl_crystal_size_mid 0.270
_exptl_crystal_size_min 0.160
_refine_diff_density_max 1.65
_refine_diff_density_min -1.06
_refine_ls_extinction_method None
_refine_ls_goodness_of_fit_ref 1.0239
_refine_ls_hydrogen_treatment mixed
_refine_ls_matrix_type full
_refine_ls_number_parameters 793
_refine_ls_number_reflns 20953
_refine_ls_number_restraints 0
_refine_ls_R_factor_all 0.0591
_refine_ls_R_factor_gt 0.0383
_refine_ls_shift/su_max 0.0026540
_refine_ls_shift/su_mean 0.0000866
_refine_ls_structure_factor_coef Fsqd
_refine_ls_weighting_details
;
 Method= Modified Sheldrick 
 w=1/[\s^2^(F^2^) + ( 0.03P)^2^ + 7.90P] 
 ,where P=(max(Fo^2^,0) + 2Fc^2^)/3 
;
_refine_ls_weighting_scheme calc
_refine_ls_wR_factor_all 0.0910
_refine_ls_wR_factor_gt 0.0830
_refine_ls_wR_factor_ref 0.0910
_reflns_limit_h_max 17
_reflns_limit_h_min -18
_reflns_limit_k_max 32
_reflns_limit_k_min 0
_reflns_limit_l_max 34
_reflns_limit_l_min 0
_reflns_number_gt 15756
_reflns_number_total 20953
_reflns_threshold_expression I>2.0\s(I)
_oxford_diffrn_Wilson_B_factor 1.22
_oxford_diffrn_Wilson_scale 203.45
_oxford_refine_ls_r_factor_ref 0.0591
_oxford_refine_ls_scale 0.073812(7)
_oxford_reflns_number_all 20953
_oxford_reflns_threshold_expression_ref I>-10.0\s(I)
_oxford_structure_analysis_title 'JK_418_0m in P2(1)/c'
_cod_data_source_file om5b00182_si_002.cif
_cod_data_source_block 9
_cod_depositor_comments 'Adding full bibliography for 4085963--4085969.cif.'
_cod_original_cell_volume 7201.6(4)
_cod_original_sg_symbol_H-M 'P 1 21/c 1 '
_cod_original_formula_sum 'C77 H104 Co1 N4 O1 P3 Si1 Zr1'
_cod_database_code 4085968

loop_
_symmetry_equiv_pos_as_xyz
x,y,z
-x,-y,-z
-x,y+1/2,-z+1/2
x,-y+1/2,z+1/2

loop_
_atom_site_label
_atom_site_type_symbol
_atom_site_fract_x
_atom_site_fract_y
_atom_site_fract_z
_atom_site_U_iso_or_equiv
_atom_site_occupancy
_atom_site_adp_type
_atom_site_refinement_flags_posn
Zr1 Zr 0.800430(13) 0.288100(7) 0.652022(7) 0.0111 1.0000 Uani .
Co1 Co 0.736082(19) 0.402216(11) 0.644277(10) 0.0144 1.0000 Uani .
P1 P 0.58933(4) 0.34270(2) 0.630142(19) 0.0138 1.0000 Uani .
P2 P 0.83097(4) 0.38133(2) 0.579378(19) 0.0144 1.0000 Uani .
P3 P 0.84470(4) 0.38303(2) 0.732038(19) 0.0146 1.0000 Uani .
Si1 Si 0.88771(4) 0.14059(2) 0.66236(2) 0.0150 1.0000 Uani .
O1 O 0.84506(10) 0.20693(5) 0.65752(5) 0.0151 1.0000 Uani .
N1 N 0.63067(12) 0.27534(6) 0.62264(6) 0.0139 1.0000 Uani .
N2 N 0.88242(12) 0.31473(6) 0.59143(6) 0.0139 1.0000 Uani .
N3 N 0.86450(12) 0.31175(6) 0.73808(6) 0.0143 1.0000 Uani .
N4 N 0.68801(13) 0.47793(7) 0.63898(7) 0.0214 1.0000 Uani .
C1 C 0.56978(14) 0.22323(8) 0.61294(7) 0.0157 1.0000 Uani .
C2 C 0.51556(15) 0.20550(8) 0.55834(8) 0.0193 1.0000 Uani .
C3 C 0.45561(16) 0.15501(9) 0.55164(9) 0.0241 1.0000 Uani .
C4 C 0.45025(17) 0.12032(9) 0.59608(10) 0.0267 1.0000 Uani .
C5 C 0.51002(16) 0.13640(9) 0.64887(9) 0.0236 1.0000 Uani .
C6 C 0.56926(15) 0.18669(8) 0.65823(8) 0.0184 1.0000 Uani .
C7 C 0.51975(17) 0.23693(9) 0.50614(8) 0.0238 1.0000 Uani .
C8 C 0.3836(2) 0.06668(11) 0.58731(12) 0.0425 1.0000 Uani .
C9 C 0.62961(16) 0.20080(9) 0.71718(8) 0.0210 1.0000 Uani .
C10 C 0.48257(15) 0.36340(8) 0.56618(8) 0.0189 1.0000 Uani .
C11 C 0.45446(18) 0.42720(9) 0.56354(9) 0.0280 1.0000 Uani .
C12 C 0.37767(16) 0.32922(10) 0.55417(9) 0.0254 1.0000 Uani .
C13 C 0.52531(15) 0.34264(8) 0.68983(8) 0.0189 1.0000 Uani .
C14 C 0.49918(19) 0.40329(9) 0.70554(10) 0.0300 1.0000 Uani .
C15 C 0.42815(16) 0.30350(10) 0.68642(9) 0.0258 1.0000 Uani .
C16 C 0.94603(14) 0.28221(8) 0.56237(7) 0.0157 1.0000 Uani .
C17 C 1.05870(15) 0.28766(8) 0.57552(8) 0.0188 1.0000 Uani .
C18 C 1.11678(17) 0.25459(9) 0.54608(9) 0.0245 1.0000 Uani .
C19 C 1.06874(18) 0.21500(9) 0.50633(9) 0.0260 1.0000 Uani .
C20 C 0.95831(17) 0.20822(9) 0.49570(8) 0.0232 1.0000 Uani .
C21 C 0.89623(15) 0.24086(8) 0.52252(7) 0.0181 1.0000 Uani .
C22 C 1.12188(16) 0.32531(9) 0.62146(9) 0.0237 1.0000 Uani .
C23 C 1.1338(2) 0.17916(11) 0.47622(11) 0.0390 1.0000 Uani .
C24 C 0.77716(16) 0.23118(9) 0.50789(8) 0.0211 1.0000 Uani .
C25 C 0.74200(16) 0.38333(8) 0.50693(7) 0.0188 1.0000 Uani .
C26 C 0.79346(18) 0.36926(10) 0.45895(8) 0.0264 1.0000 Uani .
C27 C 0.67787(18) 0.43892(9) 0.49372(9) 0.0278 1.0000 Uani .
C28 C 0.94312(16) 0.43279(8) 0.58169(8) 0.0206 1.0000 Uani .
C29 C 1.00726(18) 0.42594(9) 0.53762(9) 0.0271 1.0000 Uani .
C30 C 0.90865(18) 0.49530(9) 0.58265(10) 0.0273 1.0000 Uani .
C31 C 0.92665(15) 0.27823(7) 0.78414(7) 0.0154 1.0000 Uani .
C32 C 0.88234(16) 0.25915(8) 0.82743(7) 0.0187 1.0000 Uani .
C33 C 0.94502(17) 0.22528(8) 0.87021(8) 0.0222 1.0000 Uani .
C34 C 1.04802(18) 0.20815(9) 0.87127(8) 0.0241 1.0000 Uani .
C35 C 1.08978(17) 0.22627(8) 0.82748(8) 0.0220 1.0000 Uani .
C36 C 1.03117(15) 0.26023(8) 0.78399(7) 0.0175 1.0000 Uani .
C37 C 0.76917(17) 0.27132(9) 0.82997(8) 0.0242 1.0000 Uani .
C38 C 1.1117(2) 0.16954(11) 0.91636(9) 0.0378 1.0000 Uani .
C39 C 1.08160(16) 0.27565(8) 0.73775(8) 0.0199 1.0000 Uani .
C40 C 0.78773(17) 0.40929(9) 0.78967(8) 0.0212 1.0000 Uani .
C41 C 0.74828(19) 0.47144(10) 0.78124(9) 0.0304 1.0000 Uani .
C42 C 0.85830(19) 0.40238(10) 0.84972(8) 0.0286 1.0000 Uani .
C43 C 0.97728(15) 0.41834(8) 0.74177(8) 0.0194 1.0000 Uani .
C44 C 0.96518(18) 0.48256(9) 0.73076(10) 0.0292 1.0000 Uani .
C45 C 1.06387(17) 0.40772(9) 0.79643(9) 0.0257 1.0000 Uani .
C46 C 0.67091(18) 0.52634(9) 0.61646(9) 0.0283 1.0000 Uani .
C47 C 0.59680(16) 0.57020(8) 0.62888(8) 0.0196 1.0000 Uani .
C48 C 0.53725(17) 0.56129(10) 0.66758(9) 0.0272 1.0000 Uani .
C49 C 0.47293(19) 0.60340(11) 0.67991(10) 0.0342 1.0000 Uani .
C50 C 0.4659(2) 0.65514(12) 0.65332(10) 0.0408 1.0000 Uani .
C51 C 0.5222(2) 0.66554(11) 0.61391(10) 0.0408 1.0000 Uani .
C52 C 0.58890(19) 0.62263(10) 0.60155(9) 0.0293 1.0000 Uani .
C53 C 0.83561(15) 0.10109(8) 0.71594(8) 0.0179 1.0000 Uani .
C54 C 0.77014(17) 0.05273(9) 0.70283(9) 0.0239 1.0000 Uani .
C55 C 0.73517(19) 0.02327(10) 0.74352(10) 0.0324 1.0000 Uani .
C56 C 0.7653(2) 0.04131(10) 0.79855(10) 0.0341 1.0000 Uani .
C57 C 0.82967(19) 0.08903(10) 0.81289(9) 0.0292 1.0000 Uani .
C58 C 0.86419(17) 0.11865(9) 0.77196(8) 0.0227 1.0000 Uani .
C59 C 0.83643(16) 0.10411(8) 0.59313(8) 0.0196 1.0000 Uani .
C60 C 0.90256(19) 0.07560(10) 0.56508(9) 0.0301 1.0000 Uani .
C61 C 0.8600(2) 0.05151(11) 0.51249(10) 0.0388 1.0000 Uani .
C62 C 0.7520(2) 0.05483(10) 0.48740(9) 0.0355 1.0000 Uani .
C63 C 0.6850(2) 0.08132(10) 0.51488(9) 0.0307 1.0000 Uani .
C64 C 0.72647(17) 0.10556(9) 0.56701(8) 0.0240 1.0000 Uani .
C65 C 1.03851(15) 0.13945(8) 0.68218(8) 0.0180 1.0000 Uani .
C66 C 1.10067(17) 0.12122(8) 0.73438(8) 0.0218 1.0000 Uani .
C67 C 1.21224(17) 0.12329(10) 0.74734(9) 0.0283 1.0000 Uani .
C68 C 1.26431(18) 0.14346(10) 0.70904(10) 0.0310 1.0000 Uani .
C69 C 1.20470(17) 0.16148(10) 0.65685(9) 0.0282 1.0000 Uani .
C70 C 1.09334(16) 0.15950(9) 0.64378(8) 0.0221 1.0000 Uani .
C71 C 0.2987(3) 0.06682(16) 0.41430(14) 0.0747 1.0000 Uani .
C72 C 0.3609(3) 0.10546(16) 0.39046(12) 0.0665 1.0000 Uani .
C73 C 0.4664(3) 0.08725(19) 0.38662(14) 0.0689 1.0000 Uani .
C74 C 0.5255(5) 0.1288(3) 0.36403(17) 0.1199 1.0000 Uani .
C75 C 0.4906(4) 0.1775(2) 0.34421(15) 0.0850 1.0000 Uani .
C76 C 0.3863(3) 0.19356(18) 0.34674(15) 0.0643 1.0000 Uani .
C77 C 0.3281(3) 0.15785(14) 0.37033(12) 0.0538 1.0000 Uani .
H31 H 0.4173 0.1437 0.5154 0.0287 1.0000 Uiso R
H51 H 0.5086 0.1130 0.6799 0.0274 1.0000 Uiso R
H71 H 0.4482 0.2500 0.4866 0.0358 1.0000 Uiso R
H72 H 0.5442 0.2118 0.4816 0.0359 1.0000 Uiso R
H73 H 0.5677 0.2694 0.5144 0.0350 1.0000 Uiso R
H81 H 0.3096 0.0746 0.5771 0.0656 1.0000 Uiso R
H82 H 0.3969 0.0448 0.5575 0.0646 1.0000 Uiso R
H83 H 0.3997 0.0433 0.6197 0.0651 1.0000 Uiso R
H91 H 0.5894 0.2260 0.7340 0.0318 1.0000 Uiso R
H92 H 0.6405 0.1678 0.7404 0.0316 1.0000 Uiso R
H93 H 0.6999 0.2176 0.7206 0.0317 1.0000 Uiso R
H101 H 0.5168 0.3558 0.5355 0.0224 1.0000 Uiso R
H111 H 0.4108 0.4359 0.5887 0.0419 1.0000 Uiso R
H112 H 0.4151 0.4366 0.5250 0.0416 1.0000 Uiso R
H113 H 0.5170 0.4506 0.5731 0.0424 1.0000 Uiso R
H121 H 0.3318 0.3436 0.5756 0.0373 1.0000 Uiso R
H122 H 0.3885 0.2895 0.5637 0.0376 1.0000 Uiso R
H123 H 0.3393 0.3325 0.5151 0.0377 1.0000 Uiso R
H131 H 0.5829 0.3284 0.7207 0.0230 1.0000 Uiso R
H141 H 0.4352 0.4159 0.6790 0.0446 1.0000 Uiso R
H142 H 0.5579 0.4287 0.7047 0.0441 1.0000 Uiso R
H143 H 0.4871 0.4024 0.7423 0.0444 1.0000 Uiso R
H151 H 0.4196 0.2978 0.7229 0.0380 1.0000 Uiso R
H152 H 0.4366 0.2667 0.6709 0.0382 1.0000 Uiso R
H153 H 0.3636 0.3208 0.6642 0.0389 1.0000 Uiso R
H181 H 1.1919 0.2590 0.5548 0.0288 1.0000 Uiso R
H201 H 0.9232 0.1804 0.4694 0.0284 1.0000 Uiso R
H221 H 1.0782 0.3437 0.6422 0.0348 1.0000 Uiso R
H222 H 1.1746 0.3018 0.6475 0.0354 1.0000 Uiso R
H223 H 1.1608 0.3538 0.6067 0.0365 1.0000 Uiso R
H231 H 1.1251 0.1402 0.4825 0.0597 1.0000 Uiso R
H232 H 1.2070 0.1889 0.4892 0.0604 1.0000 Uiso R
H233 H 1.1102 0.1852 0.4369 0.0603 1.0000 Uiso R
H241 H 0.7505 0.2290 0.5405 0.0317 1.0000 Uiso R
H242 H 0.7585 0.1965 0.4864 0.0321 1.0000 Uiso R
H243 H 0.7407 0.2623 0.4857 0.0325 1.0000 Uiso R
H251 H 0.6902 0.3527 0.5078 0.0225 1.0000 Uiso R
H261 H 0.8278 0.4025 0.4485 0.0395 1.0000 Uiso R
H262 H 0.7377 0.3571 0.4272 0.0394 1.0000 Uiso R
H263 H 0.8452 0.3393 0.4686 0.0395 1.0000 Uiso R
H271 H 0.6478 0.4502 0.5246 0.0415 1.0000 Uiso R
H272 H 0.7242 0.4696 0.4871 0.0421 1.0000 Uiso R
H273 H 0.6199 0.4334 0.4606 0.0413 1.0000 Uiso R
H281 H 0.9926 0.4253 0.6184 0.0246 1.0000 Uiso R
H291 H 1.0747 0.4454 0.5511 0.0411 1.0000 Uiso R
H292 H 1.0218 0.3858 0.5302 0.0409 1.0000 Uiso R
H293 H 0.9693 0.4446 0.5022 0.0405 1.0000 Uiso R
H301 H 0.8662 0.5013 0.6082 0.0397 1.0000 Uiso R
H302 H 0.9717 0.5197 0.5933 0.0405 1.0000 Uiso R
H303 H 0.8676 0.5080 0.5465 0.0408 1.0000 Uiso R
H331 H 0.9159 0.2136 0.8989 0.0271 1.0000 Uiso R
H351 H 1.1603 0.2144 0.8271 0.0260 1.0000 Uiso R
H371 H 0.7344 0.2362 0.8340 0.0362 1.0000 Uiso R
H372 H 0.7663 0.2948 0.8615 0.0361 1.0000 Uiso R
H373 H 0.7278 0.2899 0.7965 0.0351 1.0000 Uiso R
H381 H 1.1235 0.1326 0.9034 0.0570 1.0000 Uiso R
H382 H 1.1801 0.1858 0.9329 0.0574 1.0000 Uiso R
H383 H 1.0791 0.1656 0.9462 0.0569 1.0000 Uiso R
H391 H 1.1463 0.2538 0.7405 0.0308 1.0000 Uiso R
H392 H 1.0337 0.2672 0.7015 0.0308 1.0000 Uiso R
H393 H 1.1004 0.3153 0.7375 0.0308 1.0000 Uiso R
H401 H 0.7241 0.3853 0.7862 0.0252 1.0000 Uiso R
H411 H 0.7143 0.4799 0.7418 0.0453 1.0000 Uiso R
H412 H 0.6982 0.4779 0.8030 0.0467 1.0000 Uiso R
H413 H 0.8068 0.4974 0.7947 0.0456 1.0000 Uiso R
H421 H 0.9113 0.4321 0.8586 0.0424 1.0000 Uiso R
H422 H 0.8147 0.4040 0.8765 0.0427 1.0000 Uiso R
H423 H 0.8958 0.3666 0.8553 0.0420 1.0000 Uiso R
H431 H 1.0043 0.4019 0.7118 0.0228 1.0000 Uiso R
H441 H 0.9019 0.4900 0.7018 0.0436 1.0000 Uiso R
H442 H 0.9595 0.5014 0.7641 0.0436 1.0000 Uiso R
H443 H 1.0272 0.4971 0.7198 0.0440 1.0000 Uiso R
H451 H 1.1332 0.4147 0.7894 0.0388 1.0000 Uiso R
H452 H 1.0631 0.3694 0.8097 0.0386 1.0000 Uiso R
H453 H 1.0543 0.4338 0.8251 0.0389 1.0000 Uiso R
H461 H 0.7073 0.5379 0.5869 0.0348 1.0000 Uiso R
H481 H 0.5416 0.5246 0.6852 0.0334 1.0000 Uiso R
H491 H 0.4341 0.5973 0.7080 0.0413 1.0000 Uiso R
H501 H 0.4223 0.6838 0.6624 0.0490 1.0000 Uiso R
H511 H 0.5175 0.7003 0.5961 0.0500 1.0000 Uiso R
H521 H 0.6274 0.6291 0.5750 0.0356 1.0000 Uiso R
H541 H 0.7500 0.0391 0.6653 0.0291 1.0000 Uiso R
H551 H 0.6930 -0.0084 0.7342 0.0394 1.0000 Uiso R
H561 H 0.7434 0.0215 0.8264 0.0414 1.0000 Uiso R
H571 H 0.8511 0.1019 0.8500 0.0352 1.0000 Uiso R
H581 H 0.9084 0.1508 0.7827 0.0263 1.0000 Uiso R
H601 H 0.9755 0.0725 0.5822 0.0354 1.0000 Uiso R
H611 H 0.9053 0.0328 0.4944 0.0472 1.0000 Uiso R
H621 H 0.7242 0.0391 0.4519 0.0420 1.0000 Uiso R
H631 H 0.6125 0.0834 0.4984 0.0366 1.0000 Uiso R
H641 H 0.6806 0.1241 0.5847 0.0293 1.0000 Uiso R
H661 H 1.0662 0.1077 0.7613 0.0250 1.0000 Uiso R
H671 H 1.2525 0.1119 0.7823 0.0339 1.0000 Uiso R
H681 H 1.3408 0.1448 0.7178 0.0371 1.0000 Uiso R
H691 H 1.2401 0.1749 0.6307 0.0341 1.0000 Uiso R
H701 H 1.0544 0.1720 0.6086 0.0273 1.0000 Uiso R
H711 H 0.2313 0.0844 0.4141 0.0898 1.0000 Uiso .
H712 H 0.3366 0.0582 0.4517 0.0898 1.0000 Uiso R
H713 H 0.2862 0.0326 0.3929 0.0898 1.0000 Uiso R
H731 H 0.4895 0.0508 0.3978 0.0816 1.0000 Uiso R
H741 H 0.5951 0.1190 0.3632 0.1411 1.0000 Uiso R
H751 H 0.5367 0.2019 0.3280 0.1016 1.0000 Uiso R
H761 H 0.3578 0.2324 0.3321 0.0780 1.0000 Uiso R
H771 H 0.2593 0.1667 0.3753 0.0651 1.0000 Uiso R

loop_
_atom_site_aniso_label
_atom_site_aniso_U_11
_atom_site_aniso_U_22
_atom_site_aniso_U_33
_atom_site_aniso_U_23
_atom_site_aniso_U_13
_atom_site_aniso_U_12
Zr1 0.00988(8) 0.01192(7) 0.01126(7) 0.00016(6) 0.00244(5) -0.00075(6)
Co1 0.01219(11) 0.01466(12) 0.01639(11) -0.00165(9) 0.00388(9) 0.00044(9)
P1 0.0104(2) 0.0157(2) 0.0154(2) 0.00033(17) 0.00340(16) -0.00014(17)
P2 0.0138(2) 0.0141(2) 0.0155(2) 0.00288(17) 0.00419(16) -0.00023(17)
P3 0.0152(2) 0.0141(2) 0.01428(19) -0.00222(17) 0.00340(16) -0.00136(17)
Si1 0.0171(2) 0.0124(2) 0.0150(2) 0.00020(18) 0.00314(18) 0.00103(19)
O1 0.0154(6) 0.0135(6) 0.0156(6) 0.0000(5) 0.0029(5) 0.0001(5)
N1 0.0116(7) 0.0144(7) 0.0159(7) -0.0005(5) 0.0039(5) -0.0016(6)
N2 0.0121(7) 0.0144(7) 0.0159(7) 0.0019(6) 0.0046(5) 0.0009(6)
N3 0.0152(7) 0.0145(7) 0.0127(6) 0.0001(6) 0.0026(5) -0.0012(6)
N4 0.0192(8) 0.0227(8) 0.0211(8) -0.0012(7) 0.0032(6) 0.0012(7)
C1 0.0117(8) 0.0154(8) 0.0197(8) -0.0023(7) 0.0038(6) -0.0034(6)
C2 0.0144(9) 0.0215(9) 0.0211(9) -0.0032(7) 0.0029(7) -0.0016(7)
C3 0.0188(10) 0.0231(10) 0.0276(10) -0.0078(8) 0.0008(8) -0.0040(8)
C4 0.0207(10) 0.0203(10) 0.0390(12) -0.0062(9) 0.0077(9) -0.0074(8)
C5 0.0223(10) 0.0189(9) 0.0315(10) 0.0011(8) 0.0103(8) -0.0043(8)
C6 0.0161(9) 0.0177(9) 0.0218(9) -0.0006(7) 0.0057(7) -0.0025(7)
C7 0.0205(10) 0.0311(11) 0.0183(9) -0.0033(8) 0.0020(7) -0.0012(8)
C8 0.0420(15) 0.0264(12) 0.0574(16) -0.0081(11) 0.0099(12) -0.0172(11)
C9 0.0219(10) 0.0224(10) 0.0193(8) 0.0034(7) 0.0063(7) -0.0038(8)
C10 0.0129(8) 0.0227(9) 0.0197(8) 0.0024(7) 0.0019(7) 0.0013(7)
C11 0.0230(11) 0.0243(10) 0.0325(11) 0.0050(9) -0.0003(8) 0.0050(9)
C12 0.0137(9) 0.0326(11) 0.0278(10) 0.0023(9) 0.0013(7) -0.0008(8)
C13 0.0164(9) 0.0224(9) 0.0202(8) 0.0011(7) 0.0086(7) 0.0010(7)
C14 0.0345(12) 0.0267(11) 0.0353(11) -0.0009(9) 0.0205(10) 0.0044(9)
C15 0.0187(10) 0.0343(11) 0.0267(10) 0.0021(9) 0.0103(8) -0.0031(8)
C16 0.0160(9) 0.0175(8) 0.0156(8) 0.0047(7) 0.0076(6) 0.0026(7)
C17 0.0161(9) 0.0208(9) 0.0216(8) 0.0084(7) 0.0086(7) 0.0023(7)
C18 0.0189(10) 0.0283(11) 0.0305(10) 0.0112(9) 0.0140(8) 0.0082(8)
C19 0.0297(11) 0.0271(10) 0.0261(10) 0.0080(8) 0.0159(8) 0.0116(9)
C20 0.0310(11) 0.0216(10) 0.0182(8) 0.0024(8) 0.0088(8) 0.0068(8)
C21 0.0209(9) 0.0180(9) 0.0161(8) 0.0039(7) 0.0059(7) 0.0036(7)
C22 0.0133(9) 0.0306(11) 0.0279(10) 0.0050(8) 0.0063(7) -0.0005(8)
C23 0.0430(15) 0.0422(14) 0.0390(13) 0.0020(11) 0.0234(11) 0.0172(12)
C24 0.0207(10) 0.0215(9) 0.0206(9) -0.0017(7) 0.0046(7) -0.0015(8)
C25 0.0196(9) 0.0201(9) 0.0159(8) 0.0024(7) 0.0030(7) 0.0023(7)
C26 0.0308(11) 0.0303(11) 0.0192(9) 0.0032(8) 0.0087(8) 0.0050(9)
C27 0.0309(12) 0.0272(11) 0.0220(9) 0.0033(8) 0.0008(8) 0.0108(9)
C28 0.0187(9) 0.0202(9) 0.0242(9) 0.0043(8) 0.0077(7) -0.0037(8)
C29 0.0272(11) 0.0248(10) 0.0337(11) 0.0076(9) 0.0158(9) -0.0023(9)
C30 0.0273(11) 0.0197(10) 0.0373(11) 0.0020(9) 0.0125(9) -0.0048(8)
C31 0.0188(9) 0.0138(8) 0.0122(7) -0.0011(6) 0.0012(6) -0.0032(7)
C32 0.0225(10) 0.0189(9) 0.0142(8) -0.0027(7) 0.0039(7) -0.0051(7)
C33 0.0322(11) 0.0206(9) 0.0138(8) -0.0004(7) 0.0056(7) -0.0044(8)
C34 0.0319(11) 0.0216(10) 0.0145(8) -0.0002(7) -0.0016(7) 0.0019(9)
C35 0.0232(10) 0.0205(9) 0.0190(9) -0.0013(7) -0.0008(7) 0.0020(8)
C36 0.0200(9) 0.0163(8) 0.0146(8) -0.0012(7) 0.0019(7) -0.0011(7)
C37 0.0253(11) 0.0295(11) 0.0195(9) -0.0004(8) 0.0086(8) -0.0060(8)
C38 0.0535(16) 0.0354(13) 0.0205(10) 0.0076(9) 0.0019(10) 0.0148(12)
C39 0.0179(9) 0.0217(9) 0.0202(8) 0.0008(7) 0.0054(7) 0.0006(7)
C40 0.0242(10) 0.0225(9) 0.0181(8) -0.0059(7) 0.0075(7) -0.0010(8)
C41 0.0381(13) 0.0280(11) 0.0274(10) -0.0065(9) 0.0127(9) 0.0074(10)
C42 0.0369(12) 0.0302(11) 0.0180(9) -0.0066(8) 0.0059(8) 0.0001(10)
C43 0.0174(9) 0.0182(9) 0.0214(9) -0.0026(7) 0.0027(7) -0.0047(7)
C44 0.0269(11) 0.0195(10) 0.0371(12) 0.0008(9) 0.0009(9) -0.0075(9)
C45 0.0226(10) 0.0238(10) 0.0271(10) -0.0033(8) -0.0001(8) -0.0044(8)
C46 0.0313(12) 0.0257(11) 0.0297(11) -0.0026(9) 0.0110(9) 0.0038(9)
C47 0.0189(9) 0.0183(9) 0.0192(8) -0.0047(7) 0.0006(7) 0.0025(7)
C48 0.0271(11) 0.0282(11) 0.0260(10) -0.0020(8) 0.0065(8) -0.0042(9)
C49 0.0279(12) 0.0425(14) 0.0340(12) -0.0063(10) 0.0112(9) 0.0041(10)
C50 0.0395(14) 0.0468(15) 0.0351(12) -0.0043(11) 0.0076(11) 0.0231(12)
C51 0.0590(17) 0.0268(12) 0.0331(12) 0.0079(10) 0.0055(11) 0.0172(12)
C52 0.0387(13) 0.0292(11) 0.0203(9) 0.0012(8) 0.0083(9) 0.0022(10)
C53 0.0198(9) 0.0144(8) 0.0203(8) 0.0030(7) 0.0068(7) 0.0033(7)
C54 0.0254(11) 0.0190(9) 0.0269(10) 0.0017(8) 0.0057(8) -0.0013(8)
C55 0.0302(12) 0.0248(11) 0.0444(13) 0.0075(10) 0.0134(10) -0.0052(9)
C56 0.0377(13) 0.0341(12) 0.0371(12) 0.0145(10) 0.0216(10) 0.0054(10)
C57 0.0368(13) 0.0316(11) 0.0228(10) 0.0057(9) 0.0144(9) 0.0094(10)
C58 0.0272(11) 0.0194(9) 0.0220(9) 0.0011(8) 0.0070(8) 0.0033(8)
C59 0.0258(10) 0.0146(8) 0.0181(8) -0.0010(7) 0.0053(7) -0.0014(7)
C60 0.0303(12) 0.0287(11) 0.0328(11) -0.0117(9) 0.0108(9) -0.0030(9)
C61 0.0492(16) 0.0378(13) 0.0353(12) -0.0193(11) 0.0212(11) -0.0108(12)
C62 0.0529(16) 0.0315(12) 0.0223(10) -0.0115(9) 0.0101(10) -0.0197(11)
C63 0.0351(13) 0.0265(11) 0.0256(10) -0.0016(9) -0.0010(9) -0.0113(9)
C64 0.0280(11) 0.0196(9) 0.0228(9) -0.0016(8) 0.0036(8) -0.0016(8)
C65 0.0191(9) 0.0132(8) 0.0209(8) 0.0003(7) 0.0036(7) 0.0034(7)
C66 0.0267(10) 0.0178(9) 0.0199(9) 0.0025(7) 0.0044(8) 0.0049(8)
C67 0.0242(11) 0.0307(11) 0.0250(10) 0.0021(9) -0.0027(8) 0.0102(9)
C68 0.0176(10) 0.0360(12) 0.0374(12) -0.0001(10) 0.0036(9) 0.0066(9)
C69 0.0230(10) 0.0317(11) 0.0320(11) 0.0034(9) 0.0105(9) 0.0036(9)
C70 0.0213(10) 0.0213(9) 0.0226(9) 0.0041(8) 0.0035(7) 0.0037(8)
C71 0.095(3) 0.060(2) 0.0502(19) -0.0133(16) -0.0157(18) -0.018(2)
C72 0.095(3) 0.062(2) 0.0302(14) -0.0131(14) -0.0073(15) -0.008(2)
C73 0.064(2) 0.094(3) 0.0358(16) -0.0106(18) -0.0101(15) 0.030(2)
C74 0.106(4) 0.196(6) 0.040(2) -0.028(3) -0.013(2) 0.079(4)
C75 0.073(3) 0.138(4) 0.0430(19) -0.013(2) 0.0128(18) -0.007(3)
C76 0.053(2) 0.078(2) 0.058(2) -0.0113(18) 0.0049(16) -0.0012(18)
C77 0.070(2) 0.0478(17) 0.0372(14) -0.0158(13) 0.0027(14) 0.0107(16)

loop_
_atom_type_symbol
_atom_type_scat_dispersion_real
_atom_type_scat_dispersion_imag
_atom_type_scat_Cromer_Mann_a1
_atom_type_scat_Cromer_Mann_b1
_atom_type_scat_Cromer_Mann_a2
_atom_type_scat_Cromer_Mann_b2
_atom_type_scat_Cromer_Mann_a3
_atom_type_scat_Cromer_Mann_b3
_atom_type_scat_Cromer_Mann_a4
_atom_type_scat_Cromer_Mann_b4
_atom_type_scat_Cromer_Mann_c
_atom_type_scat_source
C 0.0033 0.0016 2.3100 20.8439 1.0200 10.2075 1.5886 0.5687 0.8650 51.6512 0.2156 'International Tables Vol C 4.2.6.8 and 6.1.1.4'
H 0.0000 0.0000 0.4930 10.5109 0.3229 26.1257 0.1402 3.1424 0.0408 57.7998 0.0030 'International Tables Vol C 4.2.6.8 and 6.1.1.4'
N 0.0061 0.0033 12.2126 0.0057 3.1322 9.8933 2.0125 28.9975 1.1663 0.5826 -11.5290 'International Tables Vol C 4.2.6.8 and 6.1.1.4'
O 0.0106 0.0060 3.0485 13.2771 2.2868 5.7011 1.5463 0.3239 0.8670 32.9089 0.2508 'International Tables Vol C 4.2.6.8 and 6.1.1.4'
Si 0.0817 0.0704 6.2915 2.4386 3.0353 32.3337 1.9891 0.6785 1.5410 81.6937 1.1407 'International Tables Vol C 4.2.6.8 and 6.1.1.4'
P 0.1023 0.0942 6.4345 1.9067 4.1791 27.1570 1.7800 0.5260 1.4908 68.1645 1.1149 'International Tables Vol C 4.2.6.8 and 6.1.1.4'
Co 0.3494 0.9721 12.2841 4.2791 7.3409 0.2784 4.0034 13.5359 2.3488 71.1692 1.0118 'International Tables Vol C 4.2.6.8 and 6.1.1.4'
Zr -2.9673 0.5597 17.8765 1.2762 10.9480 11.9160 5.4173 0.1176 3.6572 87.6627 2.0693 'International Tables Vol C 4.2.6.8 and 6.1.1.4'

loop_
_geom_angle_atom_site_label_1
_geom_angle_atom_site_label_2
_geom_angle_atom_site_label_3
_geom_angle
_geom_angle_publ_flag
Co1 Zr1 P1 47.405(11) yes
Co1 Zr1 P2 47.549(11) yes
P1 Zr1 P2 79.890(14) yes
Co1 Zr1 P3 47.347(11) yes
P1 Zr1 P3 78.641(14) yes
P2 Zr1 P3 79.240(14) yes
Co1 Zr1 O1 179.60(4) yes
P1 Zr1 O1 132.20(4) yes
P2 Zr1 O1 132.72(4) yes
P3 Zr1 O1 132.78(4) yes
Co1 Zr1 N1 81.46(4) yes
P1 Zr1 N1 34.83(4) yes
P2 Zr1 N1 100.57(4) yes
P3 Zr1 N1 109.83(4) yes
O1 Zr1 N1 98.16(5) yes
Co1 Zr1 N2 82.15(4) yes
P1 Zr1 N2 110.23(4) yes
P2 Zr1 N2 34.97(4) yes
P3 Zr1 N2 101.87(4) yes
O1 Zr1 N2 98.15(5) yes
Co1 Zr1 N3 81.50(4) yes
P1 Zr1 N3 99.91(4) yes
P2 Zr1 N3 109.76(4) yes
P3 Zr1 N3 34.70(4) yes
O1 Zr1 N3 98.58(5) yes
N1 Zr1 N2 116.67(6) yes
N1 Zr1 N3 118.10(6) yes
N2 Zr1 N3 119.09(6) yes
Zr1 Co1 P1 69.344(14) yes
Zr1 Co1 P2 69.097(14) yes
P1 Co1 P2 109.076(19) yes
Zr1 Co1 P3 69.558(14) yes
P1 Co1 P3 107.486(19) yes
P2 Co1 P3 108.18(2) yes
Zr1 Co1 N4 178.00(5) yes
P1 Co1 N4 108.67(5) yes
P2 Co1 N4 112.17(5) yes
P3 Co1 N4 111.14(5) yes
Zr1 P1 Co1 63.252(13) yes
Zr1 P1 N1 46.25(5) yes
Co1 P1 N1 108.26(5) yes
Zr1 P1 C10 135.61(6) yes
Co1 P1 C10 111.51(6) yes
N1 P1 C10 109.43(8) yes
Zr1 P1 C13 115.58(6) yes
Co1 P1 C13 113.12(6) yes
N1 P1 C13 107.55(8) yes
C10 P1 C13 106.87(9) yes
Zr1 P2 Co1 63.354(13) yes
Zr1 P2 N2 46.32(5) yes
Co1 P2 N2 109.09(5) yes
Zr1 P2 C25 117.63(6) yes
Co1 P2 C25 111.03(6) yes
N2 P2 C25 107.98(8) yes
Zr1 P2 C28 133.55(6) yes
Co1 P2 C28 112.62(6) yes
N2 P2 C28 108.99(8) yes
C25 P2 C28 106.99(9) yes
Zr1 P3 Co1 63.096(13) yes
Zr1 P3 N3 46.28(5) yes
Co1 P3 N3 108.51(5) yes
Zr1 P3 C40 135.92(7) yes
Co1 P3 C40 113.08(7) yes
N3 P3 C40 109.78(8) yes
Zr1 P3 C43 116.00(6) yes
Co1 P3 C43 110.51(6) yes
N3 P3 C43 108.45(8) yes
C40 P3 C43 106.42(9) yes
O1 Si1 C53 110.19(8) yes
O1 Si1 C59 109.43(8) yes
C53 Si1 C59 108.26(9) yes
O1 Si1 C65 109.66(8) yes
C53 Si1 C65 110.02(8) yes
C59 Si1 C65 109.25(9) yes
Si1 O1 Zr1 177.40(8) yes
P1 N1 Zr1 98.92(7) yes
P1 N1 C1 129.63(12) yes
Zr1 N1 C1 129.86(12) yes
P2 N2 Zr1 98.71(7) yes
P2 N2 C16 130.40(12) yes
Zr1 N2 C16 130.00(11) yes
P3 N3 Zr1 99.02(7) yes
P3 N3 C31 130.36(12) yes
Zr1 N3 C31 129.38(11) yes
Co1 N4 C46 154.51(16) yes
N1 C1 C2 121.55(16) yes
N1 C1 C6 119.81(16) yes
C2 C1 C6 118.51(17) yes
C1 C2 C3 118.93(18) yes
C1 C2 C7 124.02(17) yes
C3 C2 C7 117.04(17) yes
C2 C3 C4 122.82(19) yes
C2 C3 H31 119.2 no
C4 C3 H31 117.9 no
C3 C4 C5 117.33(18) yes
C3 C4 C8 121.3(2) yes
C5 C4 C8 121.4(2) yes
C4 C5 C6 122.36(19) yes
C4 C5 H51 118.9 no
C6 C5 H51 118.7 no
C1 C6 C5 119.79(18) yes
C1 C6 C9 121.97(16) yes
C5 C6 C9 118.23(17) yes
C2 C7 H71 110.0 no
C2 C7 H72 109.6 no
H71 C7 H72 107.7 no
C2 C7 H73 111.6 no
H71 C7 H73 109.2 no
H72 C7 H73 108.7 no
C4 C8 H81 112.0 no
C4 C8 H82 110.7 no
H81 C8 H82 105.7 no
C4 C8 H83 111.6 no
H81 C8 H83 109.2 no
H82 C8 H83 107.3 no
C6 C9 H91 111.0 no
C6 C9 H92 111.4 no
H91 C9 H92 104.7 no
C6 C9 H93 114.3 no
H91 C9 H93 108.2 no
H92 C9 H93 106.7 no
P1 C10 C11 113.70(14) yes
P1 C10 C12 116.55(14) yes
C11 C10 C12 108.34(16) yes
P1 C10 H101 103.1 no
C11 C10 H101 106.9 no
C12 C10 H101 107.6 no
C10 C11 H111 110.4 no
C10 C11 H112 108.5 no
H111 C11 H112 109.8 no
C10 C11 H113 112.1 no
H111 C11 H113 108.3 no
H112 C11 H113 107.6 no
C10 C12 H121 110.4 no
C10 C12 H122 113.2 no
H121 C12 H122 106.3 no
C10 C12 H123 110.5 no
H121 C12 H123 107.3 no
H122 C12 H123 109.0 no
P1 C13 C14 111.70(13) yes
P1 C13 C15 118.42(14) yes
C14 C13 C15 109.82(16) yes
P1 C13 H131 102.5 no
C14 C13 H131 107.0 no
C15 C13 H131 106.4 no
C13 C14 H141 108.6 no
C13 C14 H142 110.0 no
H141 C14 H142 109.5 no
C13 C14 H143 108.6 no
H141 C14 H143 109.5 no
H142 C14 H143 110.6 no
C13 C15 H151 109.0 no
C13 C15 H152 112.6 no
H151 C15 H152 107.8 no
C13 C15 H153 110.6 no
H151 C15 H153 108.0 no
H152 C15 H153 108.7 no
N2 C16 C17 121.42(16) yes
N2 C16 C21 119.80(16) yes
C17 C16 C21 118.62(17) yes
C16 C17 C18 118.99(18) yes
C16 C17 C22 123.60(17) yes
C18 C17 C22 117.35(17) yes
C17 C18 C19 122.74(19) yes
C17 C18 H181 118.2 no
C19 C18 H181 119.0 no
C18 C19 C20 117.56(18) yes
C18 C19 C23 121.5(2) yes
C20 C19 C23 120.9(2) yes
C19 C20 C21 122.22(19) yes
C19 C20 H201 119.5 no
C21 C20 H201 118.3 no
C16 C21 C20 119.74(18) yes
C16 C21 C24 121.64(16) yes
C20 C21 C24 118.62(18) yes
C17 C22 H221 113.1 no
C17 C22 H222 108.5 no
H221 C22 H222 107.8 no
C17 C22 H223 110.7 no
H221 C22 H223 109.1 no
H222 C22 H223 107.5 no
C19 C23 H231 110.7 no
C19 C23 H232 109.3 no
H231 C23 H232 109.4 no
C19 C23 H233 110.4 no
H231 C23 H233 107.2 no
H232 C23 H233 109.9 no
C21 C24 H241 111.8 no
C21 C24 H242 110.7 no
H241 C24 H242 109.0 no
C21 C24 H243 110.0 no
H241 C24 H243 107.1 no
H242 C24 H243 108.0 no
P2 C25 C26 117.16(14) yes
P2 C25 C27 113.02(13) yes
C26 C25 C27 109.49(16) yes
P2 C25 H251 102.4 no
C26 C25 H251 106.8 no
C27 C25 H251 107.1 no
C25 C26 H261 110.6 no
C25 C26 H262 108.3 no
H261 C26 H262 108.6 no
C25 C26 H263 112.2 no
H261 C26 H263 108.8 no
H262 C26 H263 108.2 no
C25 C27 H271 111.3 no
C25 C27 H272 110.1 no
H271 C27 H272 108.3 no
C25 C27 H273 108.9 no
H271 C27 H273 108.9 no
H272 C27 H273 109.3 no
P2 C28 C29 117.55(14) yes
P2 C28 C30 113.12(14) yes
C29 C28 C30 108.76(16) yes
P2 C28 H281 103.1 no
C29 C28 H281 107.3 no
C30 C28 H281 106.2 no
C28 C29 H291 107.9 no
C28 C29 H292 113.2 no
H291 C29 H292 108.6 no
C28 C29 H293 110.4 no
H291 C29 H293 107.1 no
H292 C29 H293 109.3 no
C28 C30 H301 111.7 no
C28 C30 H302 110.0 no
H301 C30 H302 108.5 no
C28 C30 H303 111.9 no
H301 C30 H303 107.6 no
H302 C30 H303 106.9 no
N3 C31 C32 121.40(16) yes
N3 C31 C36 119.74(15) yes
C32 C31 C36 118.67(16) yes
C31 C32 C33 119.10(18) yes
C31 C32 C37 123.93(17) yes
C33 C32 C37 116.94(17) yes
C32 C33 C34 122.95(18) yes
C32 C33 H331 118.5 no
C34 C33 H331 118.5 no
C33 C34 C35 117.25(18) yes
C33 C34 C38 121.8(2) yes
C35 C34 C38 120.9(2) yes
C34 C35 C36 122.20(19) yes
C34 C35 H351 118.6 no
C36 C35 H351 119.2 no
C31 C36 C35 119.77(17) yes
C31 C36 C39 122.07(16) yes
C35 C36 C39 118.15(17) yes
C32 C37 H371 109.1 no
C32 C37 H372 112.5 no
H371 C37 H372 106.9 no
C32 C37 H373 112.2 no
H371 C37 H373 108.0 no
H372 C37 H373 108.0 no
C34 C38 H381 113.7 no
C34 C38 H382 110.3 no
H381 C38 H382 107.5 no
C34 C38 H383 111.8 no
H381 C38 H383 108.6 no
H382 C38 H383 104.5 no
C36 C39 H391 110.7 no
C36 C39 H392 111.0 no
H391 C39 H392 106.8 no
C36 C39 H393 113.4 no
H391 C39 H393 107.4 no
H392 C39 H393 107.2 no
P3 C40 C41 112.93(14) yes
P3 C40 C42 116.85(15) yes
C41 C40 C42 108.86(17) yes
P3 C40 H401 103.2 no
C41 C40 H401 106.9 no
C42 C40 H401 107.3 no
C40 C41 H411 111.9 no
C40 C41 H412 108.8 no
H411 C41 H412 109.6 no
C40 C41 H413 110.6 no
H411 C41 H413 109.0 no
H412 C41 H413 106.8 no
C40 C42 H421 110.6 no
C40 C42 H422 110.6 no
H421 C42 H422 108.4 no
C40 C42 H423 112.4 no
H421 C42 H423 107.5 no
H422 C42 H423 107.1 no
P3 C43 C44 111.55(14) yes
P3 C43 C45 118.51(14) yes
C44 C43 C45 109.50(16) yes
P3 C43 H431 102.8 no
C44 C43 H431 107.0 no
C45 C43 H431 106.6 no
C43 C44 H441 110.0 no
C43 C44 H442 109.1 no
H441 C44 H442 108.9 no
C43 C44 H443 110.1 no
H441 C44 H443 109.4 no
H442 C44 H443 109.3 no
C43 C45 H451 108.1 no
C43 C45 H452 112.6 no
H451 C45 H452 108.1 no
C43 C45 H453 110.0 no
H451 C45 H453 108.8 no
H452 C45 H453 109.1 no
N4 C46 C47 125.5(2) yes
N4 C46 H461 120.4 no
C47 C46 H461 114.1 no
C46 C47 C48 122.41(19) yes
C46 C47 C52 118.70(19) yes
C48 C47 C52 118.87(19) yes
C47 C48 C49 121.1(2) yes
C47 C48 H481 118.0 no
C49 C48 H481 120.8 no
C48 C49 C50 119.9(2) yes
C48 C49 H491 120.4 no
C50 C49 H491 119.6 no
C49 C50 C51 120.9(2) yes
C49 C50 H501 119.2 no
C51 C50 H501 119.9 no
C50 C51 C52 119.3(2) yes
C50 C51 H511 120.9 no
C52 C51 H511 119.8 no
C51 C52 C47 119.9(2) yes
C51 C52 H521 120.1 no
C47 C52 H521 120.0 no
Si1 C53 C54 122.65(15) yes
Si1 C53 C58 120.17(15) yes
C54 C53 C58 117.16(18) yes
C53 C54 C55 121.6(2) yes
C53 C54 H541 119.7 no
C55 C54 H541 118.8 no
C54 C55 C56 120.0(2) yes
C54 C55 H551 120.3 no
C56 C55 H551 119.6 no
C55 C56 C57 119.9(2) yes
C55 C56 H561 120.9 no
C57 C56 H561 119.2 no
C56 C57 C58 120.0(2) yes
C56 C57 H571 121.2 no
C58 C57 H571 118.8 no
C53 C58 C57 121.4(2) yes
C53 C58 H581 120.0 no
C57 C58 H581 118.6 no
Si1 C59 C60 123.65(16) yes
Si1 C59 C64 119.20(15) yes
C60 C59 C64 117.15(18) yes
C59 C60 C61 120.8(2) yes
C59 C60 H601 119.0 no
C61 C60 H601 120.2 no
C60 C61 C62 120.6(2) yes
C60 C61 H611 119.6 no
C62 C61 H611 119.8 no
C61 C62 C63 119.6(2) yes
C61 C62 H621 120.0 no
C63 C62 H621 120.3 no
C62 C63 C64 120.3(2) yes
C62 C63 H631 120.0 no
C64 C63 H631 119.8 no
C59 C64 C63 121.5(2) yes
C59 C64 H641 119.1 no
C63 C64 H641 119.3 no
Si1 C65 C66 123.60(15) yes
Si1 C65 C70 119.06(14) yes
C66 C65 C70 117.31(18) yes
C65 C66 C67 120.93(19) yes
C65 C66 H661 119.4 no
C67 C66 H661 119.7 no
C66 C67 C68 120.71(19) yes
C66 C67 H671 120.2 no
C68 C67 H671 119.1 no
C67 C68 C69 119.6(2) yes
C67 C68 H681 120.8 no
C69 C68 H681 119.6 no
C68 C69 C70 119.9(2) yes
C68 C69 H691 119.6 no
C70 C69 H691 120.5 no
C65 C70 C69 121.60(18) yes
C65 C70 H701 119.6 no
C69 C70 H701 118.8 no
C72 C71 H711 109.0 no
C72 C71 H712 109.6 no
H711 C71 H712 109.5 no
C72 C71 H713 109.7 no
H711 C71 H713 109.6 no
H712 C71 H713 109.5 no
C71 C72 C73 118.2(4) yes
C71 C72 C77 124.9(4) yes
C73 C72 C77 116.9(4) yes
C72 C73 C74 115.1(4) yes
C72 C73 H731 119.1 no
C74 C73 H731 125.8 no
C73 C74 C75 126.0(5) yes
C73 C74 H741 116.7 no
C75 C74 H741 117.3 no
C74 C75 C76 117.8(5) yes
C74 C75 H751 119.2 no
C76 C75 H751 123.0 no
C75 C76 C77 119.6(4) yes
C75 C76 H761 119.0 no
C77 C76 H761 121.4 no
C76 C77 C72 124.5(4) yes
C76 C77 H771 124.1 no
C72 C77 H771 111.4 no

loop_
_geom_bond_atom_site_label_1
_geom_bond_atom_site_label_2
_geom_bond_distance
_geom_bond_publ_flag
Zr1 Co1 2.7914(3) yes
Zr1 P1 2.9249(5) yes
Zr1 P2 2.9175(5) yes
Zr1 P3 2.9331(5) yes
Zr1 O1 1.9814(13) yes
Zr1 N1 2.1387(15) yes
Zr1 N2 2.1347(14) yes
Zr1 N3 2.1465(14) yes
Co1 P1 2.3011(5) yes
Co1 P2 2.3044(5) yes
Co1 P3 2.3021(5) yes
Co1 N4 1.8724(17) yes
P1 N1 1.6911(16) yes
P1 C10 1.8720(19) yes
P1 C13 1.8653(18) yes
P2 N2 1.6916(16) yes
P2 C25 1.8611(19) yes
P2 C28 1.8704(19) yes
P3 N3 1.6905(16) yes
P3 C40 1.8660(19) yes
P3 C43 1.8555(19) yes
Si1 O1 1.6427(13) yes
Si1 C53 1.8752(19) yes
Si1 C59 1.8741(19) yes
Si1 C65 1.876(2) yes
N1 C1 1.437(2) yes
N2 C16 1.438(2) yes
N3 C31 1.444(2) yes
N4 C46 1.258(3) yes
C1 C2 1.413(2) yes
C1 C6 1.410(3) yes
C2 C3 1.399(3) yes
C2 C7 1.498(3) yes
C3 C4 1.382(3) yes
C3 H31 0.943 no
C4 C5 1.385(3) yes
C4 C8 1.506(3) yes
C5 C6 1.390(3) yes
C5 H51 0.946 no
C6 C9 1.501(3) yes
C7 H71 0.972 no
C7 H72 0.954 no
C7 H73 0.967 no
C8 H81 0.939 no
C8 H82 0.949 no
C8 H83 0.948 no
C9 H91 0.949 no
C9 H92 0.951 no
C9 H93 0.970 no
C10 C11 1.536(3) yes
C10 C12 1.532(3) yes
C10 H101 0.987 no
C11 H111 0.962 no
C11 H112 0.982 no
C11 H113 0.953 no
C12 H121 0.951 no
C12 H122 0.962 no
C12 H123 0.967 no
C13 C14 1.533(3) yes
C13 C15 1.536(3) yes
C13 H131 0.975 no
C14 H141 0.958 no
C14 H142 0.966 no
C14 H143 0.961 no
C15 H151 0.945 no
C15 H152 0.960 no
C15 H153 0.960 no
C16 C17 1.408(3) yes
C16 C21 1.412(3) yes
C17 C18 1.403(3) yes
C17 C22 1.501(3) yes
C18 C19 1.377(3) yes
C18 H181 0.941 no
C19 C20 1.386(3) yes
C19 C23 1.510(3) yes
C20 C21 1.391(3) yes
C20 H201 0.950 no
C21 C24 1.498(3) yes
C22 H221 0.955 no
C22 H222 0.977 no
C22 H223 0.961 no
C23 H231 0.938 no
C23 H232 0.942 no
C23 H233 0.951 no
C24 H241 0.956 no
C24 H242 0.968 no
C24 H243 0.959 no
C25 C26 1.535(3) yes
C25 C27 1.532(3) yes
C25 H251 0.984 no
C26 H261 0.962 no
C26 H262 0.961 no
C26 H263 0.954 no
C27 H271 0.976 no
C27 H272 0.974 no
C27 H273 0.964 no
C28 C29 1.535(3) yes
C28 C30 1.533(3) yes
C28 H281 0.980 no
C29 H291 0.961 no
C29 H292 0.985 no
C29 H293 0.988 no
C30 H301 0.946 no
C30 H302 0.972 no
C30 H303 0.961 no
C31 C32 1.408(2) yes
C31 C36 1.411(3) yes
C32 C33 1.400(3) yes
C32 C37 1.501(3) yes
C33 C34 1.379(3) yes
C33 H331 0.924 no
C34 C35 1.393(3) yes
C34 C38 1.504(3) yes
C35 C36 1.393(3) yes
C35 H351 0.951 no
C36 C39 1.496(3) yes
C37 H371 0.953 no
C37 H372 0.962 no
C37 H373 0.964 no
C38 H381 0.948 no
C38 H382 0.949 no
C38 H383 0.943 no
C39 H391 0.964 no
C39 H392 0.968 no
C39 H393 0.960 no
C40 C41 1.539(3) yes
C40 C42 1.536(3) yes
C40 H401 0.979 no
C41 H411 0.981 no
C41 H412 0.952 no
C41 H413 0.959 no
C42 H421 0.961 no
C42 H422 0.972 no
C42 H423 0.960 no
C43 C44 1.530(3) yes
C43 C45 1.534(3) yes
C43 H431 0.974 no
C44 H441 0.951 no
C44 H442 0.955 no
C44 H443 0.968 no
C45 H451 0.965 no
C45 H452 0.956 no
C45 H453 0.966 no
C46 C47 1.487(3) yes
C46 H461 1.002 no
C47 C48 1.387(3) yes
C47 C52 1.393(3) yes
C48 C49 1.372(3) yes
C48 H481 0.958 no
C49 C50 1.371(4) yes
C49 H491 0.964 no
C50 C51 1.377(4) yes
C50 H501 0.939 no
C51 C52 1.406(3) yes
C51 H511 0.920 no
C52 H521 0.930 no
C53 C54 1.400(3) yes
C53 C58 1.400(3) yes
C54 C55 1.387(3) yes
C54 H541 0.952 no
C55 C56 1.381(3) yes
C55 H551 0.913 no
C56 C57 1.382(3) yes
C56 H561 0.933 no
C57 C58 1.390(3) yes
C57 H571 0.937 no
C58 H581 0.940 no
C59 C60 1.398(3) yes
C59 C64 1.397(3) yes
C60 C61 1.393(3) yes
C60 H601 0.929 no
C61 C62 1.371(4) yes
C61 H611 0.930 no
C62 C63 1.375(3) yes
C62 H621 0.934 no
C63 C64 1.383(3) yes
C63 H631 0.918 no
C64 H641 0.928 no
C65 C66 1.398(3) yes
C65 C70 1.401(3) yes
C66 C67 1.389(3) yes
C66 H661 0.944 no
C67 C68 1.376(3) yes
C67 H671 0.924 no
C68 C69 1.386(3) yes
C68 H681 0.952 no
C69 C70 1.387(3) yes
C69 H691 0.935 no
C70 H701 0.933 no
C71 C72 1.431(5) yes
C71 H711 0.960 no
C71 H712 0.950 no
C71 H713 0.950 no
C72 C73 1.451(5) yes
C72 C77 1.351(5) yes
C73 C74 1.434(8) yes
C73 H731 0.924 no
C74 C75 1.277(7) yes
C74 H741 0.931 no
C75 C76 1.411(5) yes
C75 H751 0.980 no
C76 C77 1.351(5) yes
C76 H761 1.011 no
C77 H771 0.948 no
